data_4112385
loop_
_publ_author_name
'Corneliu Stanciu'
'Anne F. Richards'
'Philip P. Power'

_publ_section_title
;
 Characterization of Ar'Sn(\m-Br)Sn(Ar')CH2C6H4-4-Pri (Ar' =
 C6H3-2,6-Dipp2; Dipp = C6H3-2,6-Pri2): A Stable Structural Analogue for a
 Heavier Group 14 Element Monobridged Alkene Isomer HM(\m-H)MH2 (M = Sn or
 Pb)
;
_journal_name_full 'Journal of the American Chemical Society'
_journal_page_first 4106
_journal_page_last 4107
_journal_paper_doi 10.1021/ja0316871
_journal_volume 126
_journal_year 2004
_chemical_formula_sum 'C89 H120 Sn2'
_chemical_formula_weight 1427.27
_chemical_name_common ' Dipp*SnCH2parat-butylbenzyl)2.0.5hexane'
_chemical_name_systematic
; 
 ? 
;
_space_group_IT_number 61
_symmetry_cell_setting orthorhombic
_symmetry_space_group_name_Hall '-P 2ac 2ab'
_symmetry_space_group_name_H-M 'P b c a'
_atom_sites_solution_hydrogens geom
_atom_sites_solution_primary direct
_atom_sites_solution_secondary difmap
_audit_creation_method SHELXL-97
_cell_angle_alpha 90.00
_cell_angle_beta 90.00
_cell_angle_gamma 90.00
_cell_formula_units_Z 4
_cell_length_a 23.254(2)
_cell_length_b 13.8095(15)
_cell_length_c 25.875(3)
_cell_measurement_reflns_used 841
_cell_measurement_temperature 293(2)
_cell_measurement_theta_max 28.116
_cell_measurement_theta_min 2.357
_cell_volume 8309.1(15)
_computing_cell_refinement 'Bruker SAINT 6.33B (Bruker 2002)'
_computing_data_collection 'Bruker SMART 5.054 (Bruker 2002)'
_computing_data_reduction 'Bruker SAINT 6.33B (Bruker 2002)'
_computing_molecular_graphics 'SHELXTL 5, XP (Sheldrick, 1994)'
_computing_publication_material 'SHELXL-97 (Sheldrick, 1997)'
_computing_structure_refinement 'SHELXL-97 (Sheldrick, 1997)'
_computing_structure_solution 'SHELXS-97 (Sheldrick, 1990)'
_diffrn_ambient_temperature 293(2)
_diffrn_detector_area_resol_mean 8.3
_diffrn_measured_fraction_theta_full 0.997
_diffrn_measured_fraction_theta_max 0.997
_diffrn_measurement_device_type 'Bruker SMART 1000'
_diffrn_measurement_method \w
_diffrn_radiation_monochromator graphite
_diffrn_radiation_source 'normal-focus sealed tube'
_diffrn_radiation_type MoK\a
_diffrn_radiation_wavelength 0.71073
_diffrn_reflns_av_R_equivalents 0.0992
_diffrn_reflns_av_sigmaI/netI 0.0591
_diffrn_reflns_limit_h_max 27
_diffrn_reflns_limit_h_min -27
_diffrn_reflns_limit_k_max 15
_diffrn_reflns_limit_k_min -16
_diffrn_reflns_limit_l_max 31
_diffrn_reflns_limit_l_min -28
_diffrn_reflns_number 50292
_diffrn_reflns_theta_full 25.25
_diffrn_reflns_theta_max 25.25
_diffrn_reflns_theta_min 1.57
_diffrn_standards_decay_% <0.1
_diffrn_standards_interval_time
;
frames measured at beginning and end of data collection 
;
_diffrn_standards_number '50 frames remeasured'
_exptl_absorpt_coefficient_mu 0.641
_exptl_absorpt_correction_T_max 0.8933
_exptl_absorpt_correction_T_min 0.8510
_exptl_absorpt_correction_type none
_exptl_absorpt_process_details none
_exptl_crystal_colour red/orange
_exptl_crystal_density_diffrn 1.141
_exptl_crystal_description needle
_exptl_crystal_F_000 3016
_exptl_crystal_size_max 0.26
_exptl_crystal_size_mid 0.20
_exptl_crystal_size_min 0.18
_refine_diff_density_max 1.280
_refine_diff_density_min -1.184
_refine_diff_density_rms 0.137
_refine_ls_extinction_method none
_refine_ls_goodness_of_fit_ref 0.949
_refine_ls_hydrogen_treatment constr
_refine_ls_matrix_type full
_refine_ls_number_parameters 450
_refine_ls_number_reflns 7499
_refine_ls_number_restraints 0
_refine_ls_restrained_S_all 0.949
_refine_ls_R_factor_all 0.0877
_refine_ls_R_factor_gt 0.0607
_refine_ls_shift/su_max 0.001
_refine_ls_shift/su_mean 0.000
_refine_ls_structure_factor_coef Fsqd
_refine_ls_weighting_details 'calc w=1/[\s^2^(Fo^2^)+(0.1077P)^2^+21.3787P] where P=(Fo^2^+2Fc^2^)/3'
_refine_ls_weighting_scheme calc
_refine_ls_wR_factor_gt 0.1607
_refine_ls_wR_factor_ref 0.1775
_reflns_number_gt 5314
_reflns_number_total 7499
_reflns_threshold_expression >2sigma(I)
_cod_data_source_file ja0316871si20031212_062055.cif
_cod_data_source_block ar74x
_cod_database_code 4112385

loop_
_symmetry_equiv_pos_as_xyz
'x, y, z'
'-x+1/2, -y, z+1/2'
'x+1/2, -y+1/2, -z'
'-x, y+1/2, -z+1/2'
'-x, -y, -z'
'x-1/2, y, -z-1/2'
'-x-1/2, y-1/2, z'
'x, -y-1/2, z-1/2'

loop_
_atom_site_label
_atom_site_type_symbol
_atom_site_fract_x
_atom_site_fract_y
_atom_site_fract_z
_atom_site_U_iso_or_equiv
_atom_site_adp_type
_atom_site_occupancy
_atom_site_symmetry_multiplicity
_atom_site_calc_flag
_atom_site_refinement_flags
_atom_site_disorder_group
Sn1 Sn -0.044080(16) 0.53997(3) -0.470968(15) 0.02056(16) Uani 0.8539(18) 1 d P 1
Sn1A Sn -0.05964(11) 0.5056(2) -0.49797(11) 0.0277(10) Uiso 0.1461(18) 1 d P 2
C1 C -0.08391(19) 0.6634(3) -0.50974(18) 0.0215(10) Uani 1 1 d . .
C2 C -0.0783(2) 0.7499(4) -0.48176(18) 0.0249(11) Uani 1 1 d . .
C3 C -0.0919(2) 0.8381(4) -0.5053(2) 0.0332(12) Uani 1 1 d . .
H3A H -0.0867 0.8956 -0.4871 0.040 Uiso 1 1 calc R .
C4 C -0.1127(2) 0.8411(4) -0.5548(2) 0.0380(13) Uani 1 1 d . .
H4A H -0.1204 0.9003 -0.5704 0.046 Uiso 1 1 calc R .
C5 C -0.1222(2) 0.7564(4) -0.5811(2) 0.0360(13) Uani 1 1 d . .
H5A H -0.1377 0.7589 -0.6143 0.043 Uiso 1 1 calc R .
C6 C -0.1093(2) 0.6664(4) -0.5594(2) 0.0286(11) Uani 1 1 d . .
C7 C -0.0612(2) 0.7488(4) -0.4257(2) 0.0306(12) Uani 1 1 d . .
C8 C -0.1017(3) 0.7228(4) -0.3878(2) 0.0373(14) Uani 1 1 d . .
C9 C -0.0867(3) 0.7256(4) -0.3359(2) 0.0492(17) Uani 1 1 d . .
H9A H -0.1135 0.7070 -0.3112 0.059 Uiso 1 1 calc R .
C10 C -0.0332(4) 0.7551(5) -0.3201(2) 0.059(2) Uani 1 1 d . .
H10A H -0.0241 0.7576 -0.2852 0.071 Uiso 1 1 calc R .
C11 C 0.0075(3) 0.7813(4) -0.3571(2) 0.0532(18) Uani 1 1 d . .
H11A H 0.0440 0.8000 -0.3464 0.064 Uiso 1 1 calc R .
C12 C -0.0055(3) 0.7801(4) -0.4102(2) 0.0386(13) Uani 1 1 d . .
C13 C -0.1632(3) 0.6972(4) -0.4029(2) 0.0432(15) Uani 1 1 d . .
H13A H -0.1615 0.6647 -0.4365 0.052 Uiso 1 1 calc R .
C14 C -0.1932(3) 0.6265(6) -0.3647(3) 0.066(2) Uani 1 1 d . .
H14A H -0.1701 0.5693 -0.3608 0.099 Uiso 1 1 calc R .
H14B H -0.2303 0.6089 -0.3780 0.099 Uiso 1 1 calc R .
H14C H -0.1976 0.6575 -0.3317 0.099 Uiso 1 1 calc R .
C15 C -0.1998(3) 0.7883(5) -0.4098(3) 0.062(2) Uani 1 1 d . .
H15A H -0.1833 0.8282 -0.4363 0.093 Uiso 1 1 calc R .
H15B H -0.2009 0.8236 -0.3778 0.093 Uiso 1 1 calc R .
H15C H -0.2382 0.7702 -0.4195 0.093 Uiso 1 1 calc R .
C16 C 0.0401(3) 0.8088(5) -0.4484(3) 0.0454(15) Uani 1 1 d . .
H16A H 0.0243 0.7984 -0.4831 0.054 Uiso 1 1 calc R .
C17 C 0.0940(3) 0.7450(5) -0.4434(3) 0.0518(17) Uani 1 1 d . .
H17A H 0.0830 0.6781 -0.4440 0.078 Uiso 1 1 calc R .
H17B H 0.1131 0.7593 -0.4114 0.078 Uiso 1 1 calc R .
H17C H 0.1195 0.7580 -0.4717 0.078 Uiso 1 1 calc R .
C18 C 0.0558(4) 0.9169(5) -0.4441(3) 0.072(2) Uani 1 1 d . .
H18A H 0.0230 0.9556 -0.4530 0.109 Uiso 1 1 calc R .
H18B H 0.0868 0.9313 -0.4673 0.109 Uiso 1 1 calc R .
H18C H 0.0674 0.9311 -0.4093 0.109 Uiso 1 1 calc R .
C19 C -0.1276(2) 0.5772(4) -0.5882(2) 0.0347(13) Uani 1 1 d . .
C20 C -0.0931(3) 0.5375(4) -0.6282(2) 0.0428(15) Uani 1 1 d . .
C21 C -0.1140(4) 0.4579(5) -0.6561(3) 0.0575(19) Uani 1 1 d . .
H21A H -0.0917 0.4305 -0.6821 0.069 Uiso 1 1 calc R .
C22 C -0.1671(4) 0.4206(5) -0.6454(3) 0.071(2) Uani 1 1 d . .
H22A H -0.1809 0.3696 -0.6653 0.085 Uiso 1 1 calc R .
C23 C -0.2004(3) 0.4555(5) -0.6065(3) 0.064(2) Uani 1 1 d . .
H23A H -0.2357 0.4266 -0.5994 0.077 Uiso 1 1 calc R .
C24 C -0.1817(3) 0.5368(5) -0.5762(3) 0.0504(17) Uani 1 1 d . .
C25 C -0.0350(3) 0.5794(5) -0.6426(2) 0.0459(15) Uani 1 1 d . .
H25A H -0.0189 0.6101 -0.6116 0.055 Uiso 1 1 calc R .
C26 C 0.0082(4) 0.5041(6) -0.6612(3) 0.062(2) Uani 1 1 d . .
H26A H 0.0098 0.4517 -0.6369 0.094 Uiso 1 1 calc R .
H26B H 0.0455 0.5333 -0.6642 0.094 Uiso 1 1 calc R .
H26C H -0.0036 0.4798 -0.6943 0.094 Uiso 1 1 calc R .
C27 C -0.0403(3) 0.6579(5) -0.6846(3) 0.0590(19) Uani 1 1 d . .
H27A H -0.0624 0.7112 -0.6715 0.089 Uiso 1 1 calc R .
H27B H -0.0592 0.6312 -0.7144 0.089 Uiso 1 1 calc R .
H27C H -0.0027 0.6802 -0.6941 0.089 Uiso 1 1 calc R .
C28 C -0.2204(3) 0.5803(7) -0.5354(3) 0.066(2) Uani 1 1 d . .
H28A H -0.1953 0.6106 -0.5096 0.080 Uiso 1 1 calc R .
C29 C -0.2583(4) 0.6633(8) -0.5595(4) 0.104(3) Uani 1 1 d . .
H29A H -0.2838 0.6886 -0.5336 0.156 Uiso 1 1 calc R .
H29B H -0.2804 0.6378 -0.5877 0.156 Uiso 1 1 calc R .
H29C H -0.2338 0.7143 -0.5719 0.156 Uiso 1 1 calc R .
C30 C -0.2576(4) 0.5077(9) -0.5072(4) 0.103(3) Uani 1 1 d . .
H30A H -0.2339 0.4573 -0.4933 0.154 Uiso 1 1 calc R .
H30B H -0.2849 0.4802 -0.5309 0.154 Uiso 1 1 calc R .
H30C H -0.2777 0.5396 -0.4797 0.154 Uiso 1 1 calc R .
C31 C -0.1181(3) 0.4472(4) -0.4573(2) 0.0401(14) Uani 1 1 d . .
H31A H -0.1483 0.4868 -0.4423 0.048 Uiso 1 1 calc R 1
H31B H -0.1320 0.4248 -0.4906 0.048 Uiso 1 1 calc R 1
C32 C -0.1100(2) 0.3595(4) -0.4230(2) 0.0328(12) Uani 1 1 d . .
C33 C -0.1485(2) 0.3356(4) -0.3839(2) 0.0329(12) Uani 1 1 d . .
H33A H -0.1781 0.3783 -0.3760 0.039 Uiso 1 1 calc R .
C34 C -0.1439(2) 0.2496(4) -0.3562(2) 0.0335(12) Uani 1 1 d . .
H34A H -0.1706 0.2361 -0.3304 0.040 Uiso 1 1 calc R .
C35 C -0.1000(2) 0.1829(4) -0.3662(2) 0.0307(12) Uani 1 1 d . .
C36 C -0.0607(2) 0.2091(4) -0.4039(2) 0.0389(14) Uani 1 1 d . .
H36A H -0.0299 0.1681 -0.4105 0.047 Uiso 1 1 calc R .
C37 C -0.0656(2) 0.2939(4) -0.4321(2) 0.0380(13) Uani 1 1 d . .
H37A H -0.0386 0.3073 -0.4576 0.046 Uiso 1 1 calc R .
C38 C -0.0955(3) 0.0858(4) -0.3385(2) 0.0370(13) Uani 1 1 d . .
C39 C -0.1426(3) 0.0716(5) -0.2982(3) 0.0605(19) Uani 1 1 d . .
H39A H -0.1395 0.1208 -0.2722 0.091 Uiso 1 1 calc R .
H39B H -0.1386 0.0089 -0.2826 0.091 Uiso 1 1 calc R .
H39C H -0.1796 0.0761 -0.3146 0.091 Uiso 1 1 calc R .
C40 C -0.1014(4) 0.0054(5) -0.3796(3) 0.066(2) Uani 1 1 d . .
H40A H -0.1390 0.0084 -0.3948 0.099 Uiso 1 1 calc R .
H40B H -0.0960 -0.0566 -0.3636 0.099 Uiso 1 1 calc R .
H40C H -0.0728 0.0146 -0.4060 0.099 Uiso 1 1 calc R .
C41 C -0.0374(3) 0.0764(5) -0.3119(3) 0.0549(18) Uani 1 1 d . .
H41A H -0.0336 0.1263 -0.2863 0.082 Uiso 1 1 calc R .
H41B H -0.0073 0.0828 -0.3370 0.082 Uiso 1 1 calc R .
H41C H -0.0348 0.0141 -0.2955 0.082 Uiso 1 1 calc R .
C42 C -0.1275(7) 0.5470(14) -0.2055(8) 0.084(6) Uani 0.50 1 d P .
H42A H -0.0953 0.5898 -0.2097 0.127 Uiso 0.50 1 calc PR .
H42B H -0.1334 0.5343 -0.1694 0.127 Uiso 0.50 1 calc PR .
H42C H -0.1613 0.5767 -0.2196 0.127 Uiso 0.50 1 calc PR .
C43 C -0.1172(6) 0.4650(14) -0.2298(6) 0.069(5) Uani 0.50 1 d P .
H43A H -0.0773 0.4482 -0.2234 0.083 Uiso 0.50 1 calc PR .
H43B H -0.1207 0.4777 -0.2665 0.083 Uiso 0.50 1 calc PR .
C44 C -0.1552(6) 0.3706(12) -0.2173(5) 0.069(5) Uani 0.50 1 d P .
H44A H -0.1407 0.3158 -0.2368 0.083 Uiso 0.50 1 calc PR .
H44B H -0.1525 0.3553 -0.1808 0.083 Uiso 0.50 1 calc PR .
C45 C -0.2149(5) 0.3883(11) -0.2310(5) 0.052(3) Uani 0.50 1 d P .
H45A H -0.2173 0.4072 -0.2671 0.062 Uiso 0.50 1 calc PR .
H45B H -0.2299 0.4411 -0.2103 0.062 Uiso 0.50 1 calc PR .
C46 C -0.2498(6) 0.3006(9) -0.2224(5) 0.047(3) Uani 0.50 1 d P .
H46A H -0.2386 0.2511 -0.2470 0.056 Uiso 0.50 1 calc PR .
H46B H -0.2424 0.2759 -0.1879 0.056 Uiso 0.50 1 calc PR .
C47 C -0.3054(7) 0.3183(10) -0.2274(5) 0.068(5) Uani 0.50 1 d P .
H47A H -0.3269 0.2617 -0.2179 0.101 Uiso 1 1 calc R .
H47B H -0.3136 0.3349 -0.2627 0.101 Uiso 1 1 calc R .
H47C H -0.3160 0.3712 -0.2053 0.101 Uiso 1 1 calc R .

loop_
_atom_site_aniso_label
_atom_site_aniso_U_11
_atom_site_aniso_U_22
_atom_site_aniso_U_33
_atom_site_aniso_U_23
_atom_site_aniso_U_13
_atom_site_aniso_U_12
Sn1 0.0235(2) 0.0153(2) 0.0229(2) 0.00250(17) -0.00084(17) 0.00288(15)
C1 0.018(2) 0.021(2) 0.026(2) 0.0042(19) 0.0072(19) 0.0044(18)
C2 0.025(3) 0.027(3) 0.023(2) 0.004(2) 0.0061(19) 0.003(2)
C3 0.039(3) 0.022(3) 0.039(3) 0.000(2) 0.006(2) 0.009(2)
C4 0.054(4) 0.024(3) 0.037(3) 0.005(2) -0.001(3) 0.017(3)
C5 0.050(3) 0.028(3) 0.030(3) 0.008(2) -0.009(3) 0.010(2)
C6 0.030(3) 0.024(3) 0.033(3) 0.001(2) -0.005(2) 0.008(2)
C7 0.045(3) 0.019(2) 0.028(3) 0.001(2) 0.004(2) 0.005(2)
C8 0.062(4) 0.017(3) 0.032(3) 0.001(2) 0.014(3) 0.010(2)
C9 0.084(5) 0.031(3) 0.033(3) 0.000(3) 0.011(3) 0.017(3)
C10 0.116(7) 0.033(3) 0.027(3) -0.001(3) -0.006(4) 0.018(4)
C11 0.081(5) 0.030(3) 0.048(4) 0.001(3) -0.028(4) -0.001(3)
C12 0.053(4) 0.025(3) 0.037(3) 0.004(2) -0.008(3) 0.001(3)
C13 0.052(4) 0.033(3) 0.045(3) 0.003(3) 0.024(3) 0.009(3)
C14 0.074(5) 0.054(4) 0.071(5) 0.014(4) 0.040(4) 0.003(4)
C15 0.058(4) 0.052(4) 0.076(5) 0.001(4) 0.023(4) 0.017(3)
C16 0.048(4) 0.038(3) 0.051(4) 0.011(3) -0.015(3) -0.009(3)
C17 0.043(4) 0.051(4) 0.061(4) 0.004(3) -0.022(3) -0.010(3)
C18 0.094(6) 0.040(4) 0.084(6) 0.016(4) -0.003(5) -0.013(4)
C19 0.045(3) 0.023(3) 0.036(3) 0.007(2) -0.015(3) 0.006(2)
C20 0.072(4) 0.026(3) 0.031(3) 0.002(2) -0.015(3) 0.006(3)
C21 0.089(6) 0.033(4) 0.050(4) -0.006(3) -0.023(4) -0.004(4)
C22 0.113(7) 0.035(4) 0.064(5) -0.010(4) -0.052(5) 0.003(4)
C23 0.056(4) 0.051(4) 0.084(6) 0.013(4) -0.042(4) -0.016(4)
C24 0.048(4) 0.045(4) 0.059(4) 0.015(3) -0.024(3) 0.002(3)
C25 0.072(4) 0.035(3) 0.030(3) -0.001(3) 0.002(3) 0.001(3)
C26 0.094(6) 0.057(4) 0.037(4) -0.013(3) -0.001(4) 0.014(4)
C27 0.083(5) 0.048(4) 0.045(4) 0.008(3) 0.008(4) 0.003(4)
C28 0.028(3) 0.096(6) 0.076(5) 0.001(4) -0.008(3) -0.008(4)
C29 0.050(5) 0.121(9) 0.141(9) -0.006(7) -0.017(6) 0.031(5)
C30 0.051(5) 0.154(10) 0.104(7) 0.006(7) 0.008(5) -0.045(6)
C31 0.037(3) 0.037(3) 0.046(3) 0.012(3) 0.000(3) 0.007(2)
C32 0.029(3) 0.022(3) 0.047(3) 0.008(2) 0.006(2) 0.001(2)
C33 0.030(3) 0.023(3) 0.045(3) 0.005(2) 0.006(2) 0.004(2)
C34 0.036(3) 0.029(3) 0.035(3) 0.006(2) 0.005(2) 0.001(2)
C35 0.038(3) 0.024(3) 0.030(3) 0.005(2) -0.007(2) -0.002(2)
C36 0.035(3) 0.030(3) 0.051(4) 0.009(3) 0.004(3) 0.012(2)
C37 0.037(3) 0.032(3) 0.045(3) 0.008(3) 0.007(3) 0.005(2)
C38 0.055(4) 0.020(3) 0.036(3) 0.004(2) -0.008(3) 0.000(2)
C39 0.075(5) 0.045(4) 0.062(4) 0.032(3) 0.003(4) -0.001(3)
C40 0.124(7) 0.021(3) 0.054(4) 0.002(3) -0.026(4) 0.006(4)
C41 0.067(5) 0.039(4) 0.058(4) 0.015(3) -0.021(4) 0.006(3)
C42 0.058(10) 0.089(14) 0.106(14) 0.021(11) -0.038(10) -0.034(10)
C43 0.051(9) 0.104(14) 0.052(8) 0.020(9) -0.015(7) -0.046(9)
C44 0.080(10) 0.088(12) 0.039(7) -0.029(7) -0.024(7) 0.049(9)
C45 0.043(7) 0.074(10) 0.038(7) -0.022(7) 0.022(6) -0.005(7)
C46 0.054(8) 0.030(7) 0.056(8) -0.009(6) 0.007(6) 0.007(6)
C47 0.130(15) 0.036(8) 0.036(7) -0.010(6) 0.013(8) 0.026(8)

loop_
_atom_type_symbol
_atom_type_description
_atom_type_scat_dispersion_real
_atom_type_scat_dispersion_imag
_atom_type_scat_source
C C 0.0033 0.0016 'International Tables Vol C Tables 4.2.6.8 and 6.1.1.4'
H H 0.0000 0.0000 'International Tables Vol C Tables 4.2.6.8 and 6.1.1.4'
Sn Sn -0.6537 1.4246 'International Tables Vol C Tables 4.2.6.8 and 6.1.1.4'

loop_
_geom_angle_atom_site_label_1
_geom_angle_atom_site_label_2
_geom_angle_atom_site_label_3
_geom_angle
_geom_angle_site_symmetry_3
C31 Sn1 C1 101.44(19) .
C31 Sn1 Sn1 116.06(16) 5_564
C1 Sn1 Sn1 112.07(12) 5_564
C31 Sn1A C1 107.7(2) .
C31 Sn1A Sn1A 135.4(2) 5_564
C1 Sn1A Sn1A 107.21(19) 5_564
C2 C1 C6 118.9(4) .
C2 C1 Sn1 112.8(3) .
C6 C1 Sn1 128.1(3) .
C2 C1 Sn1A 136.4(4) .
C6 C1 Sn1A 104.7(3) .
Sn1 C1 Sn1A 23.70(9) .
C3 C2 C1 119.8(4) .
C3 C2 C7 119.3(5) .
C1 C2 C7 120.9(4) .
C4 C3 C2 120.9(5) .
C4 C3 H3A 119.6 .
C2 C3 H3A 119.6 .
C5 C4 C3 119.8(5) .
C5 C4 H4A 120.1 .
C3 C4 H4A 120.1 .
C4 C5 C6 121.6(5) .
C4 C5 H5A 119.2 .
C6 C5 H5A 119.2 .
C5 C6 C1 118.8(5) .
C5 C6 C19 117.9(4) .
C1 C6 C19 123.1(4) .
C8 C7 C12 119.4(5) .
C8 C7 C2 119.9(5) .
C12 C7 C2 120.6(5) .
C9 C8 C7 119.9(6) .
C9 C8 C13 119.5(5) .
C7 C8 C13 120.6(5) .
C10 C9 C8 121.6(6) .
C10 C9 H9A 119.2 .
C8 C9 H9A 119.2 .
C9 C10 C11 119.3(6) .
C9 C10 H10A 120.3 .
C11 C10 H10A 120.3 .
C10 C11 C12 121.4(7) .
C10 C11 H11A 119.3 .
C12 C11 H11A 119.3 .
C11 C12 C7 118.3(6) .
C11 C12 C16 119.2(6) .
C7 C12 C16 122.4(5) .
C8 C13 C15 111.2(5) .
C8 C13 C14 113.7(5) .
C15 C13 C14 110.0(5) .
C8 C13 H13A 107.2 .
C15 C13 H13A 107.2 .
C14 C13 H13A 107.2 .
C13 C14 H14A 109.5 .
C13 C14 H14B 109.5 .
H14A C14 H14B 109.5 .
C13 C14 H14C 109.5 .
H14A C14 H14C 109.5 .
H14B C14 H14C 109.5 .
C13 C15 H15A 109.5 .
C13 C15 H15B 109.5 .
H15A C15 H15B 109.5 .
C13 C15 H15C 109.5 .
H15A C15 H15C 109.5 .
H15B C15 H15C 109.5 .
C12 C16 C18 112.0(6) .
C12 C16 C17 111.6(5) .
C18 C16 C17 110.8(5) .
C12 C16 H16A 107.4 .
C18 C16 H16A 107.4 .
C17 C16 H16A 107.4 .
C16 C17 H17A 109.5 .
C16 C17 H17B 109.5 .
H17A C17 H17B 109.5 .
C16 C17 H17C 109.5 .
H17A C17 H17C 109.5 .
H17B C17 H17C 109.5 .
C16 C18 H18A 109.5 .
C16 C18 H18B 109.5 .
H18A C18 H18B 109.5 .
C16 C18 H18C 109.5 .
H18A C18 H18C 109.5 .
H18B C18 H18C 109.5 .
C24 C19 C20 120.7(6) .
C24 C19 C6 118.0(5) .
C20 C19 C6 121.2(5) .
C21 C20 C19 118.9(6) .
C21 C20 C25 118.8(6) .
C19 C20 C25 122.3(5) .
C22 C21 C20 120.2(7) .
C22 C21 H21A 119.9 .
C20 C21 H21A 119.9 .
C23 C22 C21 122.1(7) .
C23 C22 H22A 118.9 .
C21 C22 H22A 118.9 .
C22 C23 C24 120.6(7) .
C22 C23 H23A 119.7 .
C24 C23 H23A 119.7 .
C19 C24 C23 117.3(7) .
C19 C24 C28 121.8(6) .
C23 C24 C28 120.7(7) .
C20 C25 C26 113.8(6) .
C20 C25 C27 111.7(6) .
C26 C25 C27 108.1(5) .
C20 C25 H25A 107.7 .
C26 C25 H25A 107.7 .
C27 C25 H25A 107.7 .
C25 C26 H26A 109.5 .
C25 C26 H26B 109.5 .
H26A C26 H26B 109.5 .
C25 C26 H26C 109.5 .
H26A C26 H26C 109.5 .
H26B C26 H26C 109.5 .
C25 C27 H27A 109.5 .
C25 C27 H27B 109.5 .
H27A C27 H27B 109.5 .
C25 C27 H27C 109.5 .
H27A C27 H27C 109.5 .
H27B C27 H27C 109.5 .
C24 C28 C30 114.4(8) .
C24 C28 C29 110.3(7) .
C30 C28 C29 110.6(7) .
C24 C28 H28A 107.0 .
C30 C28 H28A 107.0 .
C29 C28 H28A 107.0 .
C28 C29 H29A 109.5 .
C28 C29 H29B 109.5 .
H29A C29 H29B 109.5 .
C28 C29 H29C 109.5 .
H29A C29 H29C 109.5 .
H29B C29 H29C 109.5 .
C28 C30 H30A 109.5 .
C28 C30 H30B 109.5 .
H30A C30 H30B 109.5 .
C28 C30 H30C 109.5 .
H30A C30 H30C 109.5 .
H30B C30 H30C 109.5 .
C32 C31 Sn1A 125.1(4) .
C32 C31 Sn1 117.9(4) .
Sn1A C31 Sn1 24.91(12) .
C32 C31 H31A 107.8 .
Sn1A C31 H31A 120.1 .
Sn1 C31 H31A 107.8 .
C32 C31 H31B 107.8 .
Sn1A C31 H31B 83.2 .
Sn1 C31 H31B 107.8 .
H31A C31 H31B 107.2 .
C37 C32 C33 116.4(5) .
C37 C32 C31 121.0(5) .
C33 C32 C31 122.4(5) .
C34 C33 C32 121.9(5) .
C34 C33 H33A 119.1 .
C32 C33 H33A 119.1 .
C33 C34 C35 121.5(5) .
C33 C34 H34A 119.3 .
C35 C34 H34A 119.3 .
C36 C35 C34 116.2(5) .
C36 C35 C38 121.0(5) .
C34 C35 C38 122.8(5) .
C35 C36 C37 122.6(5) .
C35 C36 H36A 118.7 .
C37 C36 H36A 118.7 .
C36 C37 C32 121.4(5) .
C36 C37 H37A 119.3 .
C32 C37 H37A 119.3 .
C41 C38 C39 108.5(5) .
C41 C38 C35 110.5(5) .
C39 C38 C35 112.6(5) .
C41 C38 C40 109.3(6) .
C39 C38 C40 108.3(6) .
C35 C38 C40 107.5(5) .
C38 C39 H39A 109.5 .
C38 C39 H39B 109.5 .
H39A C39 H39B 109.5 .
C38 C39 H39C 109.5 .
H39A C39 H39C 109.5 .
H39B C39 H39C 109.5 .
C38 C40 H40A 109.5 .
C38 C40 H40B 109.5 .
H40A C40 H40B 109.5 .
C38 C40 H40C 109.5 .
H40A C40 H40C 109.5 .
H40B C40 H40C 109.5 .
C38 C41 H41A 109.5 .
C38 C41 H41B 109.5 .
H41A C41 H41B 109.5 .
C38 C41 H41C 109.5 .
H41A C41 H41C 109.5 .
H41B C41 H41C 109.5 .
C43 C42 H42A 109.5 .
C43 C42 H42B 109.5 .
H42A C42 H42B 109.5 .
C43 C42 H42C 109.5 .
H42A C42 H42C 109.5 .
H42B C42 H42C 109.5 .
C42 C43 C44 120.1(15) .
C42 C43 H43A 107.3 .
C44 C43 H43A 107.3 .
C42 C43 H43B 107.3 .
C44 C43 H43B 107.3 .
H43A C43 H43B 106.9 .
C45 C44 C43 109.8(13) .
C45 C44 H44A 109.7 .
C43 C44 H44A 109.7 .
C45 C44 H44B 109.7 .
C43 C44 H44B 109.7 .
H44A C44 H44B 108.2 .
C44 C45 C46 110.5(13) .
C44 C45 H45A 109.5 .
C46 C45 H45A 109.5 .
C44 C45 H45B 109.5 .
C46 C45 H45B 109.5 .
H45A C45 H45B 108.1 .
C47 C46 C45 111.8(12) .
C47 C46 H46A 109.3 .
C45 C46 H46A 109.3 .
C47 C46 H46B 109.3 .
C45 C46 H46B 109.3 .
H46A C46 H46B 107.9 .
C46 C47 H47A 109.5 .
C46 C47 H47B 109.5 .
H47A C47 H47B 109.5 .
C46 C47 H47C 109.5 .
H47A C47 H47C 109.5 .
H47B C47 H47C 109.5 .

loop_
_geom_bond_atom_site_label_1
_geom_bond_atom_site_label_2
_geom_bond_distance
_geom_bond_site_symmetry_2
Sn1 C31 2.175(6) .
Sn1 C1 2.184(5) .
Sn1 Sn1 2.7711(7) 5_564
Sn1A C31 1.899(6) .
Sn1A C1 2.272(5) .
Sn1A Sn1A 2.780(5) 5_564
C1 C2 1.403(7) .
C1 C6 1.414(7) .
C2 C3 1.398(7) .
C2 C7 1.505(7) .
C3 C4 1.369(8) .
C3 H3A 0.9300 .
C4 C5 1.372(8) .
C4 H4A 0.9300 .
C5 C6 1.397(7) .
C5 H5A 0.9300 .
C6 C19 1.501(7) .
C7 C8 1.406(7) .
C7 C12 1.423(8) .
C8 C9 1.388(8) .
C8 C13 1.524(9) .
C9 C10 1.371(10) .
C9 H9A 0.9300 .
C10 C11 1.392(10) .
C10 H10A 0.9300 .
C11 C12 1.407(8) .
C11 H11A 0.9300 .
C12 C16 1.504(9) .
C13 C15 1.529(9) .
C13 C14 1.554(8) .
C13 H13A 0.9800 .
C14 H14A 0.9600 .
C14 H14B 0.9600 .
C14 H14C 0.9600 .
C15 H15A 0.9600 .
C15 H15B 0.9600 .
C15 H15C 0.9600 .
C16 C18 1.540(10) .
C16 C17 1.538(9) .
C16 H16A 0.9800 .
C17 H17A 0.9600 .
C17 H17B 0.9600 .
C17 H17C 0.9600 .
C18 H18A 0.9600 .
C18 H18B 0.9600 .
C18 H18C 0.9600 .
C19 C24 1.410(9) .
C19 C20 1.420(8) .
C20 C21 1.402(8) .
C20 C25 1.518(9) .
C21 C22 1.367(12) .
C21 H21A 0.9300 .
C22 C23 1.358(11) .
C22 H22A 0.9300 .
C23 C24 1.437(10) .
C23 H23A 0.9300 .
C24 C28 1.510(10) .
C25 C26 1.523(9) .
C25 C27 1.540(9) .
C25 H25A 0.9800 .
C26 H26A 0.9600 .
C26 H26B 0.9600 .
C26 H26C 0.9600 .
C27 H27A 0.9600 .
C27 H27B 0.9600 .
C27 H27C 0.9600 .
C28 C30 1.513(12) .
C28 C29 1.575(12) .
C28 H28A 0.9800 .
C29 H29A 0.9600 .
C29 H29B 0.9600 .
C29 H29C 0.9600 .
C30 H30A 0.9600 .
C30 H30B 0.9600 .
C30 H30C 0.9600 .
C31 C32 1.514(7) .
C31 H31A 0.9700 .
C31 H31B 0.9700 .
C32 C37 1.394(7) .
C32 C33 1.392(7) .
C33 C34 1.391(7) .
C33 H33A 0.9300 .
C34 C35 1.398(7) .
C34 H34A 0.9300 .
C35 C36 1.383(8) .
C35 C38 1.525(7) .
C36 C37 1.385(8) .
C36 H36A 0.9300 .
C37 H37A 0.9300 .
C38 C41 1.521(8) .
C38 C39 1.525(9) .
C38 C40 1.544(8) .
C39 H39A 0.9600 .
C39 H39B 0.9600 .
C39 H39C 0.9600 .
C40 H40A 0.9600 .
C40 H40B 0.9600 .
C40 H40C 0.9600 .
C41 H41A 0.9600 .
C41 H41B 0.9600 .
C41 H41C 0.9600 .
C42 C43 1.32(2) .
C42 H42A 0.9600 .
C42 H42B 0.9600 .
C42 H42C 0.9600 .
C43 C44 1.61(2) .
C43 H43A 0.9700 .
C43 H43B 0.9700 .
C44 C45 1.454(18) .
C44 H44A 0.9700 .
C44 H44B 0.9700 .
C45 C46 1.476(18) .
C45 H45A 0.9700 .
C45 H45B 0.9700 .
C46 C47 1.321(18) .
C46 H46A 0.9700 .
C46 H46B 0.9700 .
C47 H47A 0.9600 .
C47 H47B 0.9600 .
C47 H47C 0.9600 .

loop_
_geom_torsion_atom_site_label_1
_geom_torsion_atom_site_label_2
_geom_torsion_atom_site_label_3
_geom_torsion_atom_site_label_4
_geom_torsion
_geom_torsion_site_symmetry_1
C31 Sn1 C1 C2 117.3(4) .
Sn1 Sn1 C1 C2 -118.3(3) 5_564
C31 Sn1 C1 C6 -68.1(5) .
Sn1 Sn1 C1 C6 56.3(4) 5_564
C31 Sn1 C1 Sn1A -58.1(2) .
Sn1 Sn1 C1 Sn1A 66.37(16) 5_564
C31 Sn1A C1 C2 83.2(5) .
Sn1A Sn1A C1 C2 -68.6(5) 5_564
C31 Sn1A C1 C6 -98.7(4) .
Sn1A Sn1A C1 C6 109.5(3) 5_564
C31 Sn1A C1 Sn1 89.4(3) .
Sn1A Sn1A C1 Sn1 -62.37(17) 5_564
C6 C1 C2 C3 -6.9(7) .
Sn1 C1 C2 C3 168.3(4) .
Sn1A C1 C2 C3 171.0(4) .
C6 C1 C2 C7 169.4(4) .
Sn1 C1 C2 C7 -15.5(6) .
Sn1A C1 C2 C7 -12.8(7) .
C1 C2 C3 C4 2.4(8) .
C7 C2 C3 C4 -173.9(5) .
C2 C3 C4 C5 2.2(8) .
C3 C4 C5 C6 -2.3(9) .
C4 C5 C6 C1 -2.2(8) .
C4 C5 C6 C19 172.7(5) .
C2 C1 C6 C5 6.7(7) .
Sn1 C1 C6 C5 -167.6(4) .
Sn1A C1 C6 C5 -171.7(4) .
C2 C1 C6 C19 -167.9(5) .
Sn1 C1 C6 C19 17.8(7) .
Sn1A C1 C6 C19 13.7(6) .
C3 C2 C7 C8 100.0(6) .
C1 C2 C7 C8 -76.3(6) .
C3 C2 C7 C12 -75.7(6) .
C1 C2 C7 C12 108.0(6) .
C12 C7 C8 C9 -1.6(8) .
C2 C7 C8 C9 -177.3(5) .
C12 C7 C8 C13 174.8(5) .
C2 C7 C8 C13 -0.9(7) .
C7 C8 C9 C10 1.3(8) .
C13 C8 C9 C10 -175.1(5) .
C8 C9 C10 C11 -1.2(9) .
C9 C10 C11 C12 1.4(10) .
C10 C11 C12 C7 -1.7(9) .
C10 C11 C12 C16 -179.8(6) .
C8 C7 C12 C11 1.8(8) .
C2 C7 C12 C11 177.5(5) .
C8 C7 C12 C16 179.9(5) .
C2 C7 C12 C16 -4.4(8) .
C9 C8 C13 C15 93.7(6) .
C7 C8 C13 C15 -82.7(6) .
C9 C8 C13 C14 -31.1(7) .
C7 C8 C13 C14 152.5(5) .
C11 C12 C16 C18 -67.0(8) .
C7 C12 C16 C18 114.9(6) .
C11 C12 C16 C17 57.9(7) .
C7 C12 C16 C17 -120.2(6) .
C5 C6 C19 C24 -92.1(6) .
C1 C6 C19 C24 82.5(6) .
C5 C6 C19 C20 84.6(6) .
C1 C6 C19 C20 -100.7(6) .
C24 C19 C20 C21 0.8(8) .
C6 C19 C20 C21 -175.8(5) .
C24 C19 C20 C25 179.5(5) .
C6 C19 C20 C25 2.8(8) .
C19 C20 C21 C22 1.0(9) .
C25 C20 C21 C22 -177.7(6) .
C20 C21 C22 C23 -2.7(11) .
C21 C22 C23 C24 2.5(11) .
C20 C19 C24 C23 -1.0(8) .
C6 C19 C24 C23 175.8(5) .
C20 C19 C24 C28 -177.2(6) .
C6 C19 C24 C28 -0.5(8) .
C22 C23 C24 C19 -0.6(9) .
C22 C23 C24 C28 175.7(6) .
C21 C20 C25 C26 -34.0(8) .
C19 C20 C25 C26 147.3(5) .
C21 C20 C25 C27 88.7(7) .
C19 C20 C25 C27 -90.0(7) .
C19 C24 C28 C30 -148.7(7) .
C23 C24 C28 C30 35.2(9) .
C19 C24 C28 C29 85.8(8) .
C23 C24 C28 C29 -90.4(8) .
C1 Sn1A C31 C32 -154.4(5) .
Sn1A Sn1A C31 C32 -14.5(8) 5_564
C1 Sn1A C31 Sn1 -73.4(2) .
Sn1A Sn1A C31 Sn1 66.6(3) 5_564
C1 Sn1 C31 C32 -170.4(4) .
Sn1 Sn1 C31 C32 67.9(5) 5_564
C1 Sn1 C31 Sn1A 75.7(2) .
Sn1 Sn1 C31 Sn1A -46.0(2) 5_564
Sn1A C31 C32 C37 -23.4(8) .
Sn1 C31 C32 C37 -51.5(7) .
Sn1A C31 C32 C33 161.9(5) .
Sn1 C31 C32 C33 133.8(5) .
C37 C32 C33 C34 -1.7(8) .
C31 C32 C33 C34 173.2(5) .
C32 C33 C34 C35 0.3(9) .
C33 C34 C35 C36 2.2(8) .
C33 C34 C35 C38 -176.9(5) .
C34 C35 C36 C37 -3.2(9) .
C38 C35 C36 C37 175.9(5) .
C35 C36 C37 C32 1.7(10) .
C33 C32 C37 C36 0.8(9) .
C31 C32 C37 C36 -174.2(6) .
C36 C35 C38 C41 58.0(7) .
C34 C35 C38 C41 -123.0(6) .
C36 C35 C38 C39 179.5(5) .
C34 C35 C38 C39 -1.5(8) .
C36 C35 C38 C40 -61.2(7) .
C34 C35 C38 C40 117.8(6) .
C42 C43 C44 C45 62.8(18) .
C43 C44 C45 C46 177.0(11) .
C44 C45 C46 C47 171.0(12) .
